data_1572950
loop_
_publ_author_name
'Seidel, Pierre'
'Gottwald, Franziska'
'Meier, Eric'
'Mazik, Monika'

_publ_section_title
;
 Crystal structure of an acetonitrile solvate of
 2-(3,4,5-triphenylphenyl)acetic acid
;
_journal_coeditor_code JY2053
_journal_issue 11
_journal_name_full 'Acta Crystallographica Section E Crystallographic Communications'
_journal_page_first 1198
_journal_page_last 1201
_journal_paper_doi 10.1107/S2056989024009976
_journal_volume 80
_journal_year 2024
_chemical_formula_iupac 'C26 H20 O2, C2 H3 N'
_chemical_formula_moiety 'C26 H20 O2, C2 H3 N'
_chemical_formula_sum 'C28 H23 N O2'
_chemical_formula_weight 405.47
_chemical_name_systematic
;
2-(3,4,5-Triphenylphenyl)acetic acid acetonitrile monosolvate
;
_space_group_crystal_system triclinic
_space_group_IT_number 2
_space_group_name_Hall '-P 1'
_space_group_name_H-M_alt 'P -1'
_atom_sites_solution_hydrogens mixed
_atom_sites_solution_primary dual
_audit_creation_method
;
Olex2 1.5
(compiled 2024.02.16 svn.r378c4104 for OlexSys, GUI svn.r6928)
;
_cell_angle_alpha 107.025(4)
_cell_angle_beta 114.263(4)
_cell_angle_gamma 93.898(4)
_cell_formula_units_Z 2
_cell_length_a 10.0737(5)
_cell_length_b 11.1039(6)
_cell_length_c 11.5835(6)
_cell_measurement_reflns_used 20520
_cell_measurement_temperature 123(2)
_cell_measurement_theta_max 31.21
_cell_measurement_theta_min 1.96
_cell_volume 1102.82(11)
_computing_cell_refinement
;
X-Area Recipe (Stoe & Cie, 2002)
;
_computing_data_collection
;
X-Area (Stoe & Cie, 2002)
;
_computing_data_reduction
;
X-RED32 and <i>LANA</i> (Stoe & Cie, 2002)
;
_computing_molecular_graphics
;
XP in SHELXTL (Sheldrick, 2008),
ORTEPIII for Windows (Farrugia, 2012)
;
_computing_publication_material
;
;
_computing_structure_refinement
;
<i>SHELXL2019/3</i> (Sheldrick, 2015b),
Olex2 1.5 (Dolomanov <i>et al.</i>,  2009)
;
_computing_structure_solution
;
<i>SHELXT2018/2</i> (Sheldrick, 2015a)
;
_diffrn_ambient_temperature 123.00
_diffrn_detector Pilatus300K
_diffrn_detector_area_resol_mean 5.81
_diffrn_measured_fraction_theta_full 1.000
_diffrn_measured_fraction_theta_max 0.996
_diffrn_measurement_device 'Eulerian 4-circle diffractometer'
_diffrn_measurement_device_type 'Stoe Stadivari'
_diffrn_measurement_method 'rotation method, \w scans'
_diffrn_radiation_monochromator 'Graded multilayer mirror'
_diffrn_radiation_probe x-ray
_diffrn_radiation_type 'Mo K\a'
_diffrn_radiation_wavelength 0.71073
_diffrn_reflns_av_R_equivalents 0.0286
_diffrn_reflns_av_unetI/netI 0.0248
_diffrn_reflns_limit_h_max 13
_diffrn_reflns_limit_h_min -13
_diffrn_reflns_limit_k_max 15
_diffrn_reflns_limit_k_min -14
_diffrn_reflns_limit_l_max 14
_diffrn_reflns_limit_l_min -15
_diffrn_reflns_number 29260
_diffrn_reflns_theta_full 25.242
_diffrn_reflns_theta_max 28.999
_diffrn_reflns_theta_min 1.964
_diffrn_source 'Primux 50 Mo'
_diffrn_source_current 0.830
_diffrn_source_power 0.050
_diffrn_source_voltage 60
_exptl_absorpt_coefficient_mu 0.076
_exptl_absorpt_correction_T_max 1.0000
_exptl_absorpt_correction_T_min 1.0000
_exptl_absorpt_correction_type none
_exptl_crystal_colour colorless
_exptl_crystal_density_diffrn 1.221
_exptl_crystal_density_method 'not measured'
_exptl_crystal_description irregular
_exptl_crystal_F_000 428
_exptl_crystal_size_max 0.32
_exptl_crystal_size_mid 0.233
_exptl_crystal_size_min 0.12
_refine_diff_density_max 0.293
_refine_diff_density_min -0.229
_refine_ls_extinction_method none
_refine_ls_goodness_of_fit_ref 1.066
_refine_ls_hydrogen_treatment mixed
_refine_ls_matrix_type full
_refine_ls_number_parameters 286
_refine_ls_number_reflns 5839
_refine_ls_number_restraints 0
_refine_ls_restrained_S_all 1.066
_refine_ls_R_factor_all 0.0551
_refine_ls_R_factor_gt 0.0396
_refine_ls_shift/su_max 0.000
_refine_ls_shift/su_mean 0.000
_refine_ls_structure_factor_coef Fsqd
_refine_ls_weighting_details 'w=1/[\s^2^(Fo^2^)+(0.0493P)^2^+0.1858P] where P=(Fo^2^+2Fc^2^)/3'
_refine_ls_weighting_scheme calc
_refine_ls_wR_factor_gt 0.0993
_refine_ls_wR_factor_ref 0.1056
_reflns_number_gt 4519
_reflns_number_total 5839
_reflns_threshold_expression 'I > 2\s(I)'
_cod_data_source_file jy2053.cif
_cod_data_source_block I
_cod_depositor_comments 'Adding full bibliography for 1572950.cif.'
_cod_database_code 1572950
_shelx_space_group_comment
;
The symmetry employed for this shelxl refinement is uniquely defined
by the following loop, which should always be used as a source of
symmetry information in preference to the above space-group names.
They are only intended as comments.
;
_shelx_estimated_absorpt_t_min 0.976
_shelx_estimated_absorpt_t_max 0.991

loop_
_space_group_symop_operation_xyz
'x, y, z'
'-x, -y, -z'

loop_
_atom_site_type_symbol
_atom_site_label
_atom_site_fract_x
_atom_site_fract_y
_atom_site_fract_z
_atom_site_U_iso_or_equiv
_atom_site_adp_type
_atom_site_calc_flag
_atom_site_occupancy
_atom_site_disorder_assembly
_atom_site_disorder_group
O O1 -0.07298(9) 0.05965(8) 0.36283(9) 0.0358(2) Uani d 1 . .
H H1 -0.091(2) -0.0091(19) 0.399(2) 0.078(6) Uiso d 1 . .
O O2 0.13280(9) 0.12762(8) 0.55908(8) 0.03183(19) Uani d 1 . .
C C1 0.22564(11) 0.34842(10) 0.52186(10) 0.0216(2) Uani d 1 . .
C C2 0.36906(12) 0.33544(10) 0.54368(10) 0.0218(2) Uani d 1 . .
H H2 0.382286 0.263815 0.483487 0.026 Uiso calc 1 . .
C C3 0.49456(11) 0.42462(10) 0.65156(10) 0.0201(2) Uani d 1 . .
C C4 0.47611(11) 0.53195(10) 0.74027(10) 0.0193(2) Uani d 1 . .
C C5 0.33056(11) 0.54609(10) 0.71808(10) 0.0201(2) Uani d 1 . .
C C6 0.20807(11) 0.45380(10) 0.60987(10) 0.0216(2) Uani d 1 . .
H H6 0.110351 0.463520 0.596275 0.026 Uiso calc 1 . .
C C7 0.09294(12) 0.24659(10) 0.40881(11) 0.0242(2) Uani d 1 . .
H H7A 0.114936 0.210270 0.331366 0.029 Uiso calc 1 . .
H H7B 0.006185 0.286815 0.378211 0.029 Uiso calc 1 . .
C C8 0.05351(11) 0.13879(10) 0.45171(10) 0.0224(2) Uani d 1 . .
C C9 0.64313(11) 0.39716(10) 0.66840(11) 0.0211(2) Uani d 1 . .
C C10 0.66910(12) 0.35689(11) 0.55507(11) 0.0259(2) Uani d 1 . .
H H10 0.594934 0.353617 0.469893 0.031 Uiso calc 1 . .
C C11 0.80157(13) 0.32161(12) 0.56508(12) 0.0301(2) Uani d 1 . .
H H11 0.817483 0.294114 0.486928 0.036 Uiso calc 1 . .
C C12 0.91069(13) 0.32630(12) 0.68844(12) 0.0290(2) Uani d 1 . .
H H12 1.001067 0.301151 0.695058 0.035 Uiso calc 1 . .
C C13 0.88762(12) 0.36781(11) 0.80227(12) 0.0274(2) Uani d 1 . .
H H13 0.963120 0.372551 0.887470 0.033 Uiso calc 1 . .
C C14 0.75473(12) 0.40252(11) 0.79249(11) 0.0244(2) Uani d 1 . .
H H14 0.739576 0.430200 0.871045 0.029 Uiso calc 1 . .
C C15 0.60663(11) 0.63167(10) 0.85467(10) 0.0208(2) Uani d 1 . .
C C16 0.70629(12) 0.70122(10) 0.83003(11) 0.0249(2) Uani d 1 . .
H H16 0.692565 0.683040 0.739973 0.030 Uiso calc 1 . .
C C17 0.82536(12) 0.79678(11) 0.93604(13) 0.0305(2) Uani d 1 . .
H H17 0.891780 0.844448 0.918032 0.037 Uiso calc 1 . .
C C18 0.84776(13) 0.82292(11) 1.06779(13) 0.0334(3) Uani d 1 . .
H H18 0.929920 0.887786 1.140284 0.040 Uiso calc 1 . .
C C19 0.74974(13) 0.75402(12) 1.09360(12) 0.0315(3) Uani d 1 . .
H H19 0.764585 0.771875 1.183930 0.038 Uiso calc 1 . .
C C20 0.63008(12) 0.65911(11) 0.98772(11) 0.0255(2) Uani d 1 . .
H H20 0.563380 0.612290 1.006140 0.031 Uiso calc 1 . .
C C21 0.30036(11) 0.65849(10) 0.80381(10) 0.0211(2) Uani d 1 . .
C C22 0.35417(12) 0.78503(10) 0.82192(11) 0.0246(2) Uani d 1 . .
H H22 0.416416 0.801271 0.782487 0.029 Uiso calc 1 . .
C C23 0.31780(13) 0.88733(11) 0.89682(12) 0.0293(2) Uani d 1 . .
H H23 0.354078 0.973106 0.907495 0.035 Uiso calc 1 . .
C C24 0.22888(14) 0.86499(12) 0.95610(12) 0.0337(3) Uani d 1 . .
H H24 0.204717 0.935273 1.008130 0.040 Uiso calc 1 . .
C C25 0.17528(15) 0.74009(13) 0.93941(13) 0.0354(3) Uani d 1 . .
H H25 0.114454 0.724663 0.980389 0.042 Uiso calc 1 . .
C C26 0.20969(13) 0.63725(11) 0.86329(12) 0.0280(2) Uani d 1 . .
H H26 0.171302 0.551625 0.851468 0.034 Uiso calc 1 . .
N N1 0.7111(2) -0.01405(16) 0.68515(17) 0.0758(5) Uani d 1 . .
C C27 0.6123(2) 0.02633(15) 0.68979(15) 0.0529(4) Uani d 1 . .
C C28 0.4872(2) 0.07793(19) 0.6979(2) 0.0655(5) Uani d 1 . .
H H28A 0.406195 0.007112 0.673936 0.098 Uiso calc 0.51(2) A 1
H H28B 0.452431 0.124632 0.634864 0.098 Uiso calc 0.51(2) A 1
H H28C 0.518164 0.137051 0.790284 0.098 Uiso calc 0.51(2) A 1
H H28D 0.399355 0.041271 0.609405 0.098 Uiso calc 0.49(2) A 2
H H28E 0.511169 0.171985 0.724289 0.098 Uiso calc 0.49(2) A 2
H H28F 0.466266 0.055539 0.765390 0.098 Uiso calc 0.49(2) A 2

loop_
_atom_site_aniso_label
_atom_site_aniso_U_11
_atom_site_aniso_U_22
_atom_site_aniso_U_33
_atom_site_aniso_U_12
_atom_site_aniso_U_13
_atom_site_aniso_U_23
O1 0.0314(4) 0.0319(5) 0.0287(4) -0.0063(4) 0.0000(4) 0.0126(4)
O2 0.0300(4) 0.0307(4) 0.0248(4) -0.0032(3) 0.0037(3) 0.0110(3)
C1 0.0221(5) 0.0215(5) 0.0199(5) 0.0024(4) 0.0080(4) 0.0084(4)
C2 0.0253(5) 0.0207(5) 0.0206(5) 0.0059(4) 0.0113(4) 0.0073(4)
C3 0.0210(5) 0.0220(5) 0.0203(5) 0.0063(4) 0.0105(4) 0.0096(4)
C4 0.0205(5) 0.0206(5) 0.0186(5) 0.0048(4) 0.0094(4) 0.0082(4)
C5 0.0213(5) 0.0210(5) 0.0211(5) 0.0056(4) 0.0111(4) 0.0092(4)
C6 0.0192(5) 0.0236(5) 0.0239(5) 0.0049(4) 0.0103(4) 0.0099(4)
C7 0.0229(5) 0.0248(5) 0.0207(5) 0.0025(4) 0.0071(4) 0.0067(4)
C8 0.0216(5) 0.0218(5) 0.0194(5) 0.0044(4) 0.0080(4) 0.0030(4)
C9 0.0213(5) 0.0193(5) 0.0245(5) 0.0056(4) 0.0114(4) 0.0085(4)
C10 0.0263(5) 0.0320(6) 0.0233(5) 0.0104(4) 0.0127(4) 0.0121(5)
C11 0.0318(6) 0.0373(6) 0.0308(6) 0.0144(5) 0.0204(5) 0.0142(5)
C12 0.0251(5) 0.0343(6) 0.0358(6) 0.0136(5) 0.0173(5) 0.0166(5)
C13 0.0239(5) 0.0321(6) 0.0272(6) 0.0099(4) 0.0099(4) 0.0132(5)
C14 0.0260(5) 0.0272(5) 0.0234(5) 0.0090(4) 0.0129(4) 0.0100(4)
C15 0.0192(5) 0.0203(5) 0.0212(5) 0.0072(4) 0.0075(4) 0.0067(4)
C16 0.0229(5) 0.0239(5) 0.0271(5) 0.0064(4) 0.0112(4) 0.0076(4)
C17 0.0228(5) 0.0243(5) 0.0396(7) 0.0050(4) 0.0121(5) 0.0076(5)
C18 0.0236(5) 0.0259(6) 0.0331(6) 0.0069(5) 0.0034(5) -0.0001(5)
C19 0.0307(6) 0.0340(6) 0.0207(5) 0.0142(5) 0.0064(5) 0.0035(5)
C20 0.0252(5) 0.0289(6) 0.0226(5) 0.0108(4) 0.0102(4) 0.0091(4)
C21 0.0190(5) 0.0239(5) 0.0195(5) 0.0072(4) 0.0075(4) 0.0075(4)
C22 0.0211(5) 0.0256(5) 0.0254(5) 0.0059(4) 0.0091(4) 0.0087(4)
C23 0.0282(6) 0.0242(5) 0.0281(6) 0.0088(4) 0.0072(5) 0.0067(4)
C24 0.0404(7) 0.0368(6) 0.0260(6) 0.0227(5) 0.0156(5) 0.0098(5)
C25 0.0440(7) 0.0448(7) 0.0365(7) 0.0239(6) 0.0290(6) 0.0212(6)
C26 0.0317(6) 0.0301(6) 0.0320(6) 0.0125(5) 0.0195(5) 0.0153(5)
N1 0.0926(12) 0.0596(10) 0.0610(10) 0.0290(9) 0.0321(9) 0.0031(8)
C27 0.0676(11) 0.0396(8) 0.0378(8) 0.0121(8) 0.0141(8) 0.0089(6)
C28 0.0614(11) 0.0703(12) 0.0682(12) 0.0228(9) 0.0213(9) 0.0390(10)

loop_
_atom_type_symbol
_atom_type_description
_atom_type_scat_dispersion_real
_atom_type_scat_dispersion_imag
_atom_type_scat_source
C C 0.0033 0.0016 'International Tables Vol C Tables 4.2.6.8 and 6.1.1.4'
H H 0.0000 0.0000 'International Tables Vol C Tables 4.2.6.8 and 6.1.1.4'
N N 0.0061 0.0033 'International Tables Vol C Tables 4.2.6.8 and 6.1.1.4'
O O 0.0106 0.0060 'International Tables Vol C Tables 4.2.6.8 and 6.1.1.4'

loop_
_geom_angle_atom_site_label_1
_geom_angle_atom_site_label_2
_geom_angle_atom_site_label_3
_geom_angle_site_symmetry_1
_geom_angle_site_symmetry_3
_geom_angle
_geom_angle_publ_flag
C8 O1 H1 . . 108.3(11) ?
C2 C1 C7 . . 120.40(9) ?
C6 C1 C2 . . 118.42(9) ?
C6 C1 C7 . . 121.11(9) ?
C1 C2 H2 . . 119.1 ?
C1 C2 C3 . . 121.86(10) ?
C3 C2 H2 . . 119.1 ?
C2 C3 C4 . . 119.49(9) ?
C2 C3 C9 . . 116.97(9) ?
C4 C3 C9 . . 123.51(9) ?
C3 C4 C5 . . 118.89(9) ?
C3 C4 C15 . . 121.46(9) ?
C5 C4 C15 . . 119.64(9) ?
C4 C5 C21 . . 122.60(9) ?
C6 C5 C4 . . 119.77(9) ?
C6 C5 C21 . . 117.61(9) ?
C1 C6 C5 . . 121.55(9) ?
C1 C6 H6 . . 119.2 ?
C5 C6 H6 . . 119.2 ?
C1 C7 H7A . . 109.2 ?
C1 C7 H7B . . 109.2 ?
C1 C7 C8 . . 112.18(8) ?
H7A C7 H7B . . 107.9 ?
C8 C7 H7A . . 109.2 ?
C8 C7 H7B . . 109.2 ?
O1 C8 C7 . . 113.30(9) ?
O2 C8 O1 . . 123.66(10) ?
O2 C8 C7 . . 123.04(10) ?
C10 C9 C3 . . 119.25(9) ?
C10 C9 C14 . . 118.32(9) ?
C14 C9 C3 . . 122.30(9) ?
C9 C10 H10 . . 119.6 ?
C11 C10 C9 . . 120.88(10) ?
C11 C10 H10 . . 119.6 ?
C10 C11 H11 . . 119.9 ?
C12 C11 C10 . . 120.20(10) ?
C12 C11 H11 . . 119.9 ?
C11 C12 H12 . . 120.2 ?
C11 C12 C13 . . 119.67(10) ?
C13 C12 H12 . . 120.2 ?
C12 C13 H13 . . 119.9 ?
C12 C13 C14 . . 120.29(10) ?
C14 C13 H13 . . 119.9 ?
C9 C14 H14 . . 119.7 ?
C13 C14 C9 . . 120.63(10) ?
C13 C14 H14 . . 119.7 ?
C16 C15 C4 . . 120.43(9) ?
C20 C15 C4 . . 120.89(9) ?
C20 C15 C16 . . 118.67(10) ?
C15 C16 H16 . . 119.7 ?
C17 C16 C15 . . 120.52(11) ?
C17 C16 H16 . . 119.7 ?
C16 C17 H17 . . 119.9 ?
C18 C17 C16 . . 120.29(11) ?
C18 C17 H17 . . 119.9 ?
C17 C18 H18 . . 120.1 ?
C17 C18 C19 . . 119.70(11) ?
C19 C18 H18 . . 120.1 ?
C18 C19 H19 . . 120.0 ?
C20 C19 C18 . . 120.10(11) ?
C20 C19 H19 . . 120.0 ?
C15 C20 H20 . . 119.6 ?
C19 C20 C15 . . 120.72(11) ?
C19 C20 H20 . . 119.6 ?
C22 C21 C5 . . 122.06(9) ?
C22 C21 C26 . . 118.55(10) ?
C26 C21 C5 . . 119.32(9) ?
C21 C22 H22 . . 119.7 ?
C23 C22 C21 . . 120.66(10) ?
C23 C22 H22 . . 119.7 ?
C22 C23 H23 . . 119.9 ?
C24 C23 C22 . . 120.18(11) ?
C24 C23 H23 . . 119.9 ?
C23 C24 H24 . . 120.1 ?
C25 C24 C23 . . 119.75(11) ?
C25 C24 H24 . . 120.1 ?
C24 C25 H25 . . 119.8 ?
C24 C25 C26 . . 120.38(11) ?
C26 C25 H25 . . 119.8 ?
C21 C26 H26 . . 119.8 ?
C25 C26 C21 . . 120.47(11) ?
C25 C26 H26 . . 119.8 ?
N1 C27 C28 . . 179.11(18) ?
C27 C28 H28A . . 109.5 ?
C27 C28 H28B . . 109.5 ?
C27 C28 H28C . . 109.5 ?
C27 C28 H28D . . 109.5 ?
C27 C28 H28E . . 109.5 ?
C27 C28 H28F . . 109.5 ?
H28A C28 H28B . . 109.5 ?
H28A C28 H28C . . 109.5 ?
H28B C28 H28C . . 109.5 ?
H28D C28 H28E . . 109.5 ?
H28D C28 H28F . . 109.5 ?
H28E C28 H28F . . 109.5 ?

loop_
_geom_bond_atom_site_label_1
_geom_bond_atom_site_label_2
_geom_bond_site_symmetry_2
_geom_bond_distance
_geom_bond_publ_flag
O1 H1 . 1.01(2) ?
O1 C8 . 1.3022(13) ?
O2 C8 . 1.2196(13) ?
C1 C2 . 1.3862(14) ?
C1 C6 . 1.3848(15) ?
C1 C7 . 1.5063(14) ?
C2 H2 . 0.9500 ?
C2 C3 . 1.3955(15) ?
C3 C4 . 1.4074(14) ?
C3 C9 . 1.4926(14) ?
C4 C5 . 1.4091(13) ?
C4 C15 . 1.4906(14) ?
C5 C6 . 1.3959(14) ?
C5 C21 . 1.4869(14) ?
C6 H6 . 0.9500 ?
C7 H7A . 0.9900 ?
C7 H7B . 0.9900 ?
C7 C8 . 1.5111(15) ?
C9 C10 . 1.3950(15) ?
C9 C14 . 1.3951(15) ?
C10 H10 . 0.9500 ?
C10 C11 . 1.3849(15) ?
C11 H11 . 0.9500 ?
C11 C12 . 1.3823(16) ?
C12 H12 . 0.9500 ?
C12 C13 . 1.3840(16) ?
C13 H13 . 0.9500 ?
C13 C14 . 1.3873(15) ?
C14 H14 . 0.9500 ?
C15 C16 . 1.3946(15) ?
C15 C20 . 1.3928(15) ?
C16 H16 . 0.9500 ?
C16 C17 . 1.3878(16) ?
C17 H17 . 0.9500 ?
C17 C18 . 1.3831(18) ?
C18 H18 . 0.9500 ?
C18 C19 . 1.3869(18) ?
C19 H19 . 0.9500 ?
C19 C20 . 1.3869(16) ?
C20 H20 . 0.9500 ?
C21 C22 . 1.3938(15) ?
C21 C26 . 1.3956(15) ?
C22 H22 . 0.9500 ?
C22 C23 . 1.3850(16) ?
C23 H23 . 0.9500 ?
C23 C24 . 1.3823(17) ?
C24 H24 . 0.9500 ?
C24 C25 . 1.3811(19) ?
C25 H25 . 0.9500 ?
C25 C26 . 1.3846(16) ?
C26 H26 . 0.9500 ?
N1 C27 . 1.134(2) ?
C27 C28 . 1.445(3) ?
C28 H28A . 0.9800 ?
C28 H28B . 0.9800 ?
C28 H28C . 0.9800 ?
C28 H28D . 0.9800 ?
C28 H28E . 0.9800 ?
C28 H28F . 0.9800 ?

loop_
_geom_hbond_atom_site_label_D
_geom_hbond_atom_site_label_H
_geom_hbond_atom_site_label_A
_geom_hbond_site_symmetry_A
_geom_hbond_distance_DH
_geom_hbond_distance_HA
_geom_hbond_distance_DA
_geom_hbond_angle_DHA
_geom_hbond_publ_flag
O1 H1 O2 2_556 1.01(2) 1.62(2) 2.6240(10) 174(2) no

loop_
_geom_torsion_atom_site_label_1
_geom_torsion_atom_site_label_2
_geom_torsion_atom_site_label_3
_geom_torsion_atom_site_label_4
_geom_torsion_site_symmetry_1
_geom_torsion_site_symmetry_2
_geom_torsion_site_symmetry_3
_geom_torsion_site_symmetry_4
_geom_torsion
_geom_torsion_publ_flag
C1 C2 C3 C4 . . . . -0.81(14) ?
C1 C2 C3 C9 . . . . 177.24(9) ?
C1 C7 C8 O1 . . . . 170.53(9) ?
C1 C7 C8 O2 . . . . -9.46(15) ?
C2 C1 C6 C5 . . . . 0.35(14) ?
C2 C1 C7 C8 . . . . 86.78(12) ?
C2 C3 C4 C5 . . . . 0.38(14) ?
C2 C3 C4 C15 . . . . -178.30(9) ?
C2 C3 C9 C10 . . . . 44.96(13) ?
C2 C3 C9 C14 . . . . -130.96(11) ?
C3 C4 C5 C6 . . . . 0.38(14) ?
C3 C4 C5 C21 . . . . -177.95(9) ?
C3 C4 C15 C16 . . . . 59.69(13) ?
C3 C4 C15 C20 . . . . -121.55(11) ?
C3 C9 C10 C11 . . . . -175.31(10) ?
C3 C9 C14 C13 . . . . 175.56(10) ?
C4 C3 C9 C10 . . . . -137.08(10) ?
C4 C3 C9 C14 . . . . 47.01(14) ?
C4 C5 C6 C1 . . . . -0.76(15) ?
C4 C5 C21 C22 . . . . 56.41(14) ?
C4 C5 C21 C26 . . . . -126.62(11) ?
C4 C15 C16 C17 . . . . 178.07(9) ?
C4 C15 C20 C19 . . . . -178.51(10) ?
C5 C4 C15 C16 . . . . -118.98(11) ?
C5 C4 C15 C20 . . . . 59.77(13) ?
C5 C21 C22 C23 . . . . 176.70(10) ?
C5 C21 C26 C25 . . . . -177.58(10) ?
C6 C1 C2 C3 . . . . 0.45(14) ?
C6 C1 C7 C8 . . . . -90.31(11) ?
C6 C5 C21 C22 . . . . -121.95(11) ?
C6 C5 C21 C26 . . . . 55.02(13) ?
C7 C1 C2 C3 . . . . -176.72(9) ?
C7 C1 C6 C5 . . . . 177.49(9) ?
C9 C3 C4 C5 . . . . -177.54(9) ?
C9 C3 C4 C15 . . . . 3.78(14) ?
C9 C10 C11 C12 . . . . -0.21(18) ?
C10 C9 C14 C13 . . . . -0.39(16) ?
C10 C11 C12 C13 . . . . -0.72(18) ?
C11 C12 C13 C14 . . . . 1.09(18) ?
C12 C13 C14 C9 . . . . -0.53(17) ?
C14 C9 C10 C11 . . . . 0.77(16) ?
C15 C4 C5 C6 . . . . 179.09(9) ?
C15 C4 C5 C21 . . . . 0.76(14) ?
C15 C16 C17 C18 . . . . 0.91(16) ?
C16 C15 C20 C19 . . . . 0.27(15) ?
C16 C17 C18 C19 . . . . -0.63(17) ?
C17 C18 C19 C20 . . . . 0.18(17) ?
C18 C19 C20 C15 . . . . 0.00(16) ?
C20 C15 C16 C17 . . . . -0.72(15) ?
C21 C5 C6 C1 . . . . 177.65(9) ?
C21 C22 C23 C24 . . . . 0.82(16) ?
C22 C21 C26 C25 . . . . -0.50(16) ?
C22 C23 C24 C25 . . . . -0.56(17) ?
C23 C24 C25 C26 . . . . -0.23(19) ?
C24 C25 C26 C21 . . . . 0.76(18) ?
C26 C21 C22 C23 . . . . -0.29(15) ?
